data_2242980
loop_
_publ_author_name
'VanderWeide, Andrew I.'
'Staples, Richard J.'
'Biros, Shannon M.'

_publ_section_title
;
 Crystal structures of two bis-carbamoylmethylphosphine oxide (CMPO)
 compounds
;
_journal_coeditor_code PK2617
_journal_issue 7
_journal_name_full 'Acta Crystallographica Section E'
_journal_page_first 991
_journal_page_last 996
_journal_paper_doi 10.1107/S205698901900820X
_journal_volume 75
_journal_year 2019
_chemical_formula_iupac 'C14 H30 N2 O8 P2'
_chemical_formula_moiety 'C14 H30 N2 O8 P2'
_chemical_formula_sum 'C14 H30 N2 O8 P2'
_chemical_formula_weight 416.34
_chemical_name_systematic
;Diethyl
[({2-[2-(diethoxyphosphinoyl)ethanamido]ethyl}carbamoyl)methyl]phosphonate
;
_space_group_crystal_system orthorhombic
_space_group_IT_number 61
_space_group_name_Hall '-P 2ac 2ab'
_space_group_name_H-M_alt 'P b c a'
_symmetry_space_group_name_Hall '-P 2ac 2ab'
_symmetry_space_group_name_H-M 'P b c a'
_atom_sites_solution_hydrogens mixed
_atom_sites_solution_primary iterative
_audit_creation_method
;
Olex2 1.2
(compiled May 18 2018 14:05:52 for OlexSys, GUI svn.r5506)
;
_cell_angle_alpha 90
_cell_angle_beta 90
_cell_angle_gamma 90
_cell_formula_units_Z 4
_cell_length_a 8.94010(10)
_cell_length_b 15.0535(2)
_cell_length_c 15.7314(3)
_cell_measurement_reflns_used 6034
_cell_measurement_temperature 173(2)
_cell_measurement_theta_max 72.025
_cell_measurement_theta_min 4.064
_cell_volume 2117.13(5)
_computing_cell_refinement
;
SAINT (Bruker, 2013)
;
_computing_data_collection
;
APEX2 (Bruker, 2013)
;
_computing_data_reduction
;
SAINT (Bruker, 2013)
;
_computing_molecular_graphics
;
<i>OLEX2</i> (Dolomanov <i>et al.</i>,  2009)
;
_computing_publication_material
;
<i>OLEX2</i> (Dolomanov <i>et al.</i>,  2009)
;
_computing_structure_refinement
;
ShelXL (Sheldrick, 2015)
;
_computing_structure_solution
;
<i>olex2.solve</i> (Bourhis <i>et al.</i>,  2015)
;
_diffrn_ambient_temperature 173.0
_diffrn_measured_fraction_theta_full 0.997
_diffrn_measured_fraction_theta_max 0.987
_diffrn_measurement_device_type 'Bruker APEXII CCD'
_diffrn_measurement_method '\f and \w scans'
_diffrn_radiation_type CuK\a
_diffrn_radiation_wavelength 1.54178
_diffrn_reflns_av_R_equivalents 0.0275
_diffrn_reflns_av_unetI/netI 0.0220
_diffrn_reflns_limit_h_max 10
_diffrn_reflns_limit_h_min -11
_diffrn_reflns_limit_k_max 12
_diffrn_reflns_limit_k_min -18
_diffrn_reflns_limit_l_max 16
_diffrn_reflns_limit_l_min -19
_diffrn_reflns_number 10282
_diffrn_reflns_theta_full 67.679
_diffrn_reflns_theta_max 72.163
_diffrn_reflns_theta_min 5.624
_diffrn_standards_number 0
_exptl_absorpt_coefficient_mu 2.233
_exptl_absorpt_correction_T_max 0.7536
_exptl_absorpt_correction_T_min 0.6119
_exptl_absorpt_correction_type multi-scan
_exptl_absorpt_process_details
;
(SADABS; Bruker, 2013)
;
_exptl_crystal_colour colourless
_exptl_crystal_density_diffrn 1.306
_exptl_crystal_description plate
_exptl_crystal_F_000 888
_exptl_crystal_size_max 0.34
_exptl_crystal_size_mid 0.231
_exptl_crystal_size_min 0.064
_refine_diff_density_max 0.210
_refine_diff_density_min -0.270
_refine_ls_extinction_method none
_refine_ls_goodness_of_fit_ref 1.052
_refine_ls_hydrogen_treatment mixed
_refine_ls_matrix_type full
_refine_ls_number_parameters 154
_refine_ls_number_reflns 2057
_refine_ls_number_restraints 20
_refine_ls_restrained_S_all 1.054
_refine_ls_R_factor_all 0.0391
_refine_ls_R_factor_gt 0.0349
_refine_ls_shift/su_max 0.000
_refine_ls_shift/su_mean 0.000
_refine_ls_structure_factor_coef Fsqd
_refine_ls_weighting_details 'w=1/[\s^2^(Fo^2^)+(0.0450P)^2^+0.8277P] where P=(Fo^2^+2Fc^2^)/3'
_refine_ls_weighting_scheme calc
_refine_ls_wR_factor_gt 0.0901
_refine_ls_wR_factor_ref 0.0931
_reflns_number_gt 1839
_reflns_number_total 2057
_reflns_threshold_expression 'I > 2\s(I)'
_cod_data_source_file pk2617sup1.cif
_cod_data_source_block II
_cod_database_code 2242980
_shelx_space_group_comment
;
The symmetry employed for this shelxl refinement is uniquely defined
by the following loop, which should always be used as a source of
symmetry information in preference to the above space-group names.
They are only intended as comments.
;
_shelx_estimated_absorpt_t_min 0.517
_shelx_estimated_absorpt_t_max 0.870

loop_
_space_group_symop_operation_xyz
'x, y, z'
'-x+1/2, -y, z+1/2'
'x+1/2, -y+1/2, -z'
'-x, y+1/2, -z+1/2'
'-x, -y, -z'
'x-1/2, y, -z-1/2'
'-x-1/2, y-1/2, z'
'x, -y-1/2, z-1/2'

loop_
_atom_site_type_symbol
_atom_site_label
_atom_site_fract_x
_atom_site_fract_y
_atom_site_fract_z
_atom_site_U_iso_or_equiv
_atom_site_adp_type
_atom_site_calc_flag
_atom_site_occupancy
_atom_site_disorder_assembly
_atom_site_disorder_group
P P1 0.49865(8) 0.16848(6) 0.58724(5) 0.0291(2) Uani d 0.7387(19) A 1
O O2 0.3858(2) 0.23508(12) 0.56270(16) 0.0402(5) Uani d 0.7387(19) A 1
O O3 0.6214(2) 0.20596(15) 0.64985(15) 0.0364(4) Uani d 0.7387(19) A 1
O O4 0.43649(17) 0.08482(10) 0.63416(10) 0.0361(4) Uani d 0.7387(19) A 1
C C2 0.5970(5) 0.1213(3) 0.49806(18) 0.0255(6) Uani d 0.7387(19) A 1
H H2A 0.526044 0.087298 0.462353 0.031 Uiso calc 0.7387(19) A 1
H H2B 0.639568 0.169666 0.462907 0.031 Uiso calc 0.7387(19) A 1
C C4 0.6892(3) 0.2924(2) 0.6313(3) 0.0433(7) Uani d 0.7387(19) A 1
H H4A 0.620650 0.340728 0.648672 0.052 Uiso calc 0.7387(19) A 1
H H4B 0.708400 0.297943 0.569581 0.052 Uiso calc 0.7387(19) A 1
C C5 0.8336(4) 0.2991(3) 0.6797(3) 0.0521(8) Uani d 0.7387(19) A 1
H H5A 0.901244 0.251520 0.661636 0.078 Uiso calc 0.7387(19) A 1
H H5B 0.813603 0.293490 0.740726 0.078 Uiso calc 0.7387(19) A 1
H H5C 0.880239 0.356862 0.668357 0.078 Uiso calc 0.7387(19) A 1
C C6 0.3339(3) 0.09235(16) 0.70583(18) 0.0470(6) Uani d 0.7387(19) A 1
H H6A 0.250321 0.132632 0.691026 0.056 Uiso calc 0.7387(19) A 1
H H6B 0.386886 0.117380 0.755628 0.056 Uiso calc 0.7387(19) A 1
C C7 0.2754(9) 0.0033(4) 0.7266(5) 0.0514(10) Uani d 0.7387(19) A 1
H H7A 0.209468 -0.016933 0.680694 0.077 Uiso calc 0.7387(19) A 1
H H7B 0.218830 0.006108 0.779863 0.077 Uiso calc 0.7387(19) A 1
H H7C 0.358860 -0.038321 0.732867 0.077 Uiso calc 0.7387(19) A 1
O O1 0.69589(11) -0.01159(7) 0.56001(7) 0.0369(3) Uani d 1 . .
N N1 0.85841(14) 0.09068(9) 0.51170(9) 0.0333(3) Uani d 1 . .
C C1 0.72039(15) 0.06112(9) 0.52745(9) 0.0287(3) Uani d 1 . .
C C3 0.98811(16) 0.03699(10) 0.53232(10) 0.0348(3) Uani d 1 . .
H H3A 0.974766 0.010625 0.589473 0.042 Uiso calc 1 . .
H H3B 1.078035 0.075326 0.533945 0.042 Uiso calc 1 . .
P P1A 0.5246(3) 0.19107(16) 0.60724(17) 0.0291(2) Uani d 0.2613(19) A 2
O O2A 0.4150(8) 0.2586(4) 0.5806(5) 0.0402(5) Uani d 0.2613(19) A 2
O O3A 0.6639(8) 0.2236(5) 0.6594(5) 0.0364(4) Uani d 0.2613(19) A 2
O O4A 0.4656(5) 0.1195(3) 0.6726(3) 0.0361(4) Uani d 0.2613(19) A 2
C C2A 0.5883(17) 0.1303(10) 0.5188(7) 0.0255(6) Uani d 0.2613(19) A 2
H H2AA 0.501156 0.097716 0.495619 0.031 Uiso calc 0.2613(19) A 2
H H2AB 0.618606 0.173979 0.474973 0.031 Uiso calc 0.2613(19) A 2
C C4A 0.7429(11) 0.3020(7) 0.6334(9) 0.0433(7) Uani d 0.2613(19) A 2
H H4AA 0.678295 0.354818 0.640873 0.052 Uiso calc 0.2613(19) A 2
H H4AB 0.770059 0.297421 0.572537 0.052 Uiso calc 0.2613(19) A 2
C C5A 0.8806(14) 0.3114(11) 0.6859(11) 0.0521(8) Uani d 0.2613(19) A 2
H H5AA 0.953206 0.265798 0.669311 0.078 Uiso calc 0.2613(19) A 2
H H5AB 0.855187 0.304251 0.746069 0.078 Uiso calc 0.2613(19) A 2
H H5AC 0.924122 0.370407 0.676741 0.078 Uiso calc 0.2613(19) A 2
C C6A 0.3201(9) 0.0845(5) 0.6622(5) 0.0470(6) Uani d 0.2613(19) A 2
H H6AA 0.303480 0.070051 0.601507 0.056 Uiso calc 0.2613(19) A 2
H H6AB 0.245523 0.129747 0.679118 0.056 Uiso calc 0.2613(19) A 2
C C7A 0.299(3) 0.0026(12) 0.7147(16) 0.0514(10) Uani d 0.2613(19) A 2
H H7AA 0.272633 -0.047288 0.677574 0.077 Uiso calc 0.2613(19) A 2
H H7AB 0.218138 0.012506 0.755778 0.077 Uiso calc 0.2613(19) A 2
H H7AC 0.391725 -0.010925 0.745083 0.077 Uiso calc 0.2613(19) A 2
H H1 0.871(2) 0.1397(13) 0.4883(11) 0.038(5) Uiso d 1 . .

loop_
_atom_site_aniso_label
_atom_site_aniso_U_11
_atom_site_aniso_U_22
_atom_site_aniso_U_33
_atom_site_aniso_U_12
_atom_site_aniso_U_13
_atom_site_aniso_U_23
P1 0.0313(3) 0.0177(4) 0.0384(4) 0.0034(3) 0.0024(3) 0.0043(3)
O2 0.0366(11) 0.0231(11) 0.0610(14) 0.0061(8) 0.0015(8) 0.0068(9)
O3 0.0456(14) 0.0265(12) 0.0372(9) 0.0008(8) -0.0094(9) 0.0011(7)
O4 0.0430(8) 0.0243(8) 0.0409(9) 0.0049(6) 0.0152(7) 0.0033(6)
C2 0.0263(9) 0.0256(12) 0.0248(18) 0.0006(8) 0.0027(13) 0.0054(13)
C4 0.052(2) 0.0284(12) 0.0494(10) 0.0007(15) -0.0097(18) 0.0029(9)
C5 0.053(3) 0.0453(18) 0.0576(14) -0.0050(17) -0.012(2) 0.0038(12)
C6 0.0605(13) 0.0392(11) 0.0413(14) -0.0010(10) 0.0244(14) -0.0052(12)
C7 0.054(3) 0.0554(12) 0.045(2) -0.0040(14) 0.0188(16) 0.0094(12)
O1 0.0330(5) 0.0251(5) 0.0526(6) -0.0028(4) -0.0023(5) 0.0110(5)
N1 0.0263(6) 0.0241(6) 0.0496(8) -0.0009(5) 0.0012(5) 0.0071(6)
C1 0.0285(7) 0.0231(7) 0.0343(7) -0.0023(5) -0.0019(5) 0.0030(5)
C3 0.0257(7) 0.0333(8) 0.0453(8) 0.0002(6) -0.0029(6) 0.0010(7)
P1A 0.0313(3) 0.0177(4) 0.0384(4) 0.0034(3) 0.0024(3) 0.0043(3)
O2A 0.0366(11) 0.0231(11) 0.0610(14) 0.0061(8) 0.0015(8) 0.0068(9)
O3A 0.0456(14) 0.0265(12) 0.0372(9) 0.0008(8) -0.0094(9) 0.0011(7)
O4A 0.0430(8) 0.0243(8) 0.0409(9) 0.0049(6) 0.0152(7) 0.0033(6)
C2A 0.0263(9) 0.0256(12) 0.0248(18) 0.0006(8) 0.0027(13) 0.0054(13)
C4A 0.052(2) 0.0284(12) 0.0494(10) 0.0007(15) -0.0097(18) 0.0029(9)
C5A 0.053(3) 0.0453(18) 0.0576(14) -0.0050(17) -0.012(2) 0.0038(12)
C6A 0.0605(13) 0.0392(11) 0.0413(14) -0.0010(10) 0.0244(14) -0.0052(12)
C7A 0.054(3) 0.0554(12) 0.045(2) -0.0040(14) 0.0188(16) 0.0094(12)

loop_
_atom_type_symbol
_atom_type_description
_atom_type_scat_dispersion_real
_atom_type_scat_dispersion_imag
_atom_type_scat_source
C C 0.0181 0.0091 'International Tables Vol C Tables 4.2.6.8 and 6.1.1.4'
H H 0.0000 0.0000 'International Tables Vol C Tables 4.2.6.8 and 6.1.1.4'
N N 0.0311 0.0180 'International Tables Vol C Tables 4.2.6.8 and 6.1.1.4'
O O 0.0492 0.0322 'International Tables Vol C Tables 4.2.6.8 and 6.1.1.4'
P P 0.2955 0.4335 'International Tables Vol C Tables 4.2.6.8 and 6.1.1.4'

loop_
_geom_angle_atom_site_label_1
_geom_angle_atom_site_label_2
_geom_angle_atom_site_label_3
_geom_angle_site_symmetry_1
_geom_angle_site_symmetry_3
_geom_angle
O2 P1 O3 . . 113.34(11)
O2 P1 O4 . . 115.38(11)
O2 P1 C2 . . 113.46(18)
O3 P1 C2 . . 106.70(17)
O4 P1 O3 . . 103.93(11)
O4 P1 C2 . . 102.95(16)
C4 O3 P1 . . 118.74(19)
C6 O4 P1 . . 121.77(14)
P1 C2 H2A . . 109.5
P1 C2 H2B . . 109.5
H2A C2 H2B . . 108.0
C1 C2 P1 . . 110.9(2)
C1 C2 H2A . . 109.5
C1 C2 H2B . . 109.5
O3 C4 H4A . . 110.0
O3 C4 H4B . . 110.0
O3 C4 C5 . . 108.4(3)
H4A C4 H4B . . 108.4
C5 C4 H4A . . 110.0
C5 C4 H4B . . 110.0
C4 C5 H5A . . 109.5
C4 C5 H5B . . 109.5
C4 C5 H5C . . 109.5
H5A C5 H5B . . 109.5
H5A C5 H5C . . 109.5
H5B C5 H5C . . 109.5
O4 C6 H6A . . 109.9
O4 C6 H6B . . 109.9
O4 C6 C7 . . 108.9(3)
H6A C6 H6B . . 108.3
C7 C6 H6A . . 109.9
C7 C6 H6B . . 109.9
C6 C7 H7A . . 109.5
C6 C7 H7B . . 109.5
C6 C7 H7C . . 109.5
H7A C7 H7B . . 109.5
H7A C7 H7C . . 109.5
H7B C7 H7C . . 109.5
C1 N1 C3 . . 120.79(12)
C1 N1 H1 . . 119.9(13)
C3 N1 H1 . . 119.3(13)
O1 C1 C2 . . 122.4(2)
O1 C1 N1 . . 122.64(13)
O1 C1 C2A . . 119.3(6)
N1 C1 C2 . . 114.9(2)
N1 C1 C2A . . 117.1(6)
N1 C3 C3 . 5_756 111.71(16)
N1 C3 H3A . . 109.3
N1 C3 H3B . . 109.3
C3 C3 H3A 5_756 . 109.3
C3 C3 H3B 5_756 . 109.3
H3A C3 H3B . . 107.9
O2A P1A O3A . . 117.5(4)
O2A P1A O4A . . 115.7(4)
O2A P1A C2A . . 110.4(6)
O3A P1A O4A . . 97.9(4)
O3A P1A C2A . . 108.6(6)
O4A P1A C2A . . 105.6(5)
C4A O3A P1A . . 119.8(7)
C6A O4A P1A . . 119.0(5)
C1 C2A P1A . . 121.1(8)
C1 C2A H2AA . . 107.1
C1 C2A H2AB . . 107.1
P1A C2A H2AA . . 107.1
P1A C2A H2AB . . 107.1
H2AA C2A H2AB . . 106.8
O3A C4A H4AA . . 109.9
O3A C4A H4AB . . 109.9
O3A C4A C5A . . 109.1(9)
H4AA C4A H4AB . . 108.3
C5A C4A H4AA . . 109.9
C5A C4A H4AB . . 109.9
C4A C5A H5AA . . 109.5
C4A C5A H5AB . . 109.5
C4A C5A H5AC . . 109.5
H5AA C5A H5AB . . 109.5
H5AA C5A H5AC . . 109.5
H5AB C5A H5AC . . 109.5
O4A C6A H6AA . . 109.4
O4A C6A H6AB . . 109.4
O4A C6A C7A . . 111.1(13)
H6AA C6A H6AB . . 108.0
C7A C6A H6AA . . 109.4
C7A C6A H6AB . . 109.4
C6A C7A H7AA . . 109.5
C6A C7A H7AB . . 109.5
C6A C7A H7AC . . 109.5
H7AA C7A H7AB . . 109.5
H7AA C7A H7AC . . 109.5
H7AB C7A H7AC . . 109.5

loop_
_geom_bond_atom_site_label_1
_geom_bond_atom_site_label_2
_geom_bond_site_symmetry_2
_geom_bond_distance
P1 O2 . 1.474(2)
P1 O3 . 1.5791(16)
P1 O4 . 1.5619(15)
P1 C2 . 1.801(2)
O3 C4 . 1.464(3)
O4 C6 . 1.458(3)
C2 H2A . 0.9900
C2 H2B . 0.9900
C2 C1 . 1.501(5)
C4 H4A . 0.9900
C4 H4B . 0.9900
C4 C5 . 1.502(4)
C5 H5A . 0.9800
C5 H5B . 0.9800
C5 H5C . 0.9800
C6 H6A . 0.9900
C6 H6B . 0.9900
C6 C7 . 1.475(6)
C7 H7A . 0.9800
C7 H7B . 0.9800
C7 H7C . 0.9800
O1 C1 . 1.2282(17)
N1 C1 . 1.3348(18)
N1 C3 . 1.4502(19)
N1 H1 . 0.832(19)
C1 C2A . 1.580(15)
C3 C3 5_756 1.523(3)
C3 H3A . 0.9900
C3 H3B . 0.9900
P1A O2A . 1.473(7)
P1A O3A . 1.570(6)
P1A O4A . 1.581(5)
P1A C2A . 1.760(9)
O3A C4A . 1.435(10)
O4A C6A . 1.413(9)
C2A H2AA . 0.9900
C2A H2AB . 0.9900
C4A H4AA . 0.9900
C4A H4AB . 0.9900
C4A C5A . 1.489(10)
C5A H5AA . 0.9800
C5A H5AB . 0.9800
C5A H5AC . 0.9800
C6A H6AA . 0.9900
C6A H6AB . 0.9900
C6A C7A . 1.495(12)
C7A H7AA . 0.9800
C7A H7AB . 0.9800
C7A H7AC . 0.9800

loop_
_geom_hbond_atom_site_label_D
_geom_hbond_atom_site_label_H
_geom_hbond_atom_site_label_A
_geom_hbond_site_symmetry_A
_geom_hbond_distance_DH
_geom_hbond_distance_HA
_geom_hbond_distance_DA
_geom_hbond_angle_DHA
_geom_hbond_publ_flag
N1 H1 O2 3_556 0.832(19) 2.05(2) 2.883(2) 175.0(18) yes
N1 H1 O2A 3_556 0.832(19) 1.92(2) 2.741(8) 170.2(18) yes

loop_
_geom_torsion_atom_site_label_1
_geom_torsion_atom_site_label_2
_geom_torsion_atom_site_label_3
_geom_torsion_atom_site_label_4
_geom_torsion_site_symmetry_4
_geom_torsion
P1 O3 C4 C5 . -160.9(3)
P1 O4 C6 C7 . 170.3(4)
P1 C2 C1 O1 . 71.4(3)
P1 C2 C1 N1 . -111.8(2)
O2 P1 O3 C4 . -45.5(3)
O2 P1 O4 C6 . -48.7(2)
O2 P1 C2 C1 . 174.3(2)
O3 P1 O4 C6 . 76.0(2)
O3 P1 C2 C1 . 48.8(3)
O4 P1 O3 C4 . -171.6(2)
O4 P1 C2 C1 . -60.3(3)
C2 P1 O3 C4 . 80.1(3)
C2 P1 O4 C6 . -172.9(2)
O1 C1 C2A P1A . 76.3(10)
N1 C1 C2A P1A . -92.8(9)
C1 N1 C3 C3 5_756 77.0(2)
C3 N1 C1 C2 . -176.50(16)
C3 N1 C1 O1 . 0.4(2)
C3 N1 C1 C2A . 169.1(4)
P1A O3A C4A C5A . -172.5(10)
P1A O4A C6A C7A . 165.3(11)
O2A P1A O3A C4A . -44.3(11)
O2A P1A O4A C6A . 40.5(6)
O2A P1A C2A C1 . 172.8(8)
O3A P1A O4A C6A . 166.2(6)
O3A P1A C2A C1 . 42.7(11)
O4A P1A O3A C4A . -168.7(8)
O4A P1A C2A C1 . -61.4(11)
C2A P1A O3A C4A . 81.9(10)
C2A P1A O4A C6A . -81.9(7)

_cod_database_fobs_code 2242980
